data_7220893
loop_
_publ_author_name
'Khan, Maria Aqeel'
'Fazal-ur-Rehman, Saba'
'Hameed, Abdul'
'Kousar, Shazia'
'Dalvandi, Kourosh'
'Yousuf, Sammer'
'Choudhary, Muhammad I.'
'Basha, Fatima Z.'

_publ_section_title
;
 Regioselective Synthesis of Novel 2,3,4,4a-tetrahydro-1H-carbazoles and
 their Cholinesterase Inhibitory Activities
;
_journal_name_full 'RSC Adv.'
_journal_paper_doi 10.1039/C5RA10461K
_journal_year 2015
_chemical_formula_moiety 'C16 H20 Br N'
_chemical_formula_sum 'C16 H20 Br N'
_chemical_formula_weight 306.24
_chemical_name_systematic
; 
6-bromo-4a-isopropyl-2-methyl-2,3,4,4a-tetrahydro-1H-carbazole
;
_space_group_IT_number 4
_symmetry_cell_setting monoclinic
_symmetry_space_group_name_Hall 'P 2yb'
_symmetry_space_group_name_H-M 'P 1 21 1'
_atom_sites_solution_hydrogens geom
_atom_sites_solution_primary direct
_atom_sites_solution_secondary difmap
_audit_creation_method SHELXL-97
_audit_update_record
;
2013-07-09 deposited with the CCDC.
2015-06-03 downloaded from the CCDC.
;
_cell_angle_alpha 90.00
_cell_angle_beta 90.850(3)
_cell_angle_gamma 90.00
_cell_formula_units_Z 2
_cell_length_a 9.5180(12)
_cell_length_b 6.7119(9)
_cell_length_c 11.6243(14)
_cell_measurement_reflns_used 1904
_cell_measurement_temperature 298(2)
_cell_measurement_theta_max 27.97
_cell_measurement_theta_min 2.75
_cell_volume 742.52(16)
_computing_cell_refinement 'SAINT (Bruker, 2000)'
_computing_data_collection 'SMART (Bruker, 2000)'
_computing_data_reduction SAINT
_computing_molecular_graphics 'SHELXTL (Sheldrick, 2008)'
_computing_publication_material
;
SHELXTL, PARST (Nardelli, 1995) and PLATON (Spek, 2009)
;
_computing_structure_refinement 'SHELXL-97 (Sheldrick, 2008)'
_computing_structure_solution 'SHELXS-97 (Sheldrick, 2008)'
_diffrn_ambient_temperature 298(2)
_diffrn_measured_fraction_theta_full 0.999
_diffrn_measured_fraction_theta_max 0.999
_diffrn_measurement_device_type
;
Bruker SMART APEX CCD area-detector diffractometer
;
_diffrn_measurement_method '\w scan'
_diffrn_radiation_monochromator graphite
_diffrn_radiation_source 'fine-focus sealed tube'
_diffrn_radiation_type MoK\a
_diffrn_radiation_wavelength 0.71073
_diffrn_reflns_av_R_equivalents 0.0195
_diffrn_reflns_av_sigmaI/netI 0.0554
_diffrn_reflns_limit_h_max 11
_diffrn_reflns_limit_h_min -11
_diffrn_reflns_limit_k_max 7
_diffrn_reflns_limit_k_min -7
_diffrn_reflns_limit_l_max 13
_diffrn_reflns_limit_l_min -13
_diffrn_reflns_number 4189
_diffrn_reflns_theta_full 25.00
_diffrn_reflns_theta_max 25.00
_diffrn_reflns_theta_min 1.75
_exptl_absorpt_coefficient_mu 2.752
_exptl_absorpt_correction_T_max 0.6520
_exptl_absorpt_correction_T_min 0.3343
_exptl_absorpt_correction_type multi-scan
_exptl_absorpt_process_details 'SADABS(Bruker, 2000)'
_exptl_crystal_colour Colorles
_exptl_crystal_density_diffrn 1.370
_exptl_crystal_density_method 'not measured'
_exptl_crystal_description Block
_exptl_crystal_F_000 316
_exptl_crystal_size_max 0.51
_exptl_crystal_size_mid 0.31
_exptl_crystal_size_min 0.17
_refine_diff_density_max 0.348
_refine_diff_density_min -0.162
_refine_diff_density_rms 0.036
_refine_ls_abs_structure_details 'Flack H D (1983), Acta Cryst. A39, 876-881'
_refine_ls_abs_structure_Flack 0.021(10)
_refine_ls_extinction_method none
_refine_ls_goodness_of_fit_ref 1.047
_refine_ls_hydrogen_treatment constr
_refine_ls_matrix_type full
_refine_ls_number_parameters 166
_refine_ls_number_reflns 2505
_refine_ls_number_restraints 1
_refine_ls_restrained_S_all 1.047
_refine_ls_R_factor_all 0.0392
_refine_ls_R_factor_gt 0.0302
_refine_ls_shift/su_max 0.000
_refine_ls_shift/su_mean 0.000
_refine_ls_structure_factor_coef Fsqd
_refine_ls_weighting_details 'calc w=1/[\s^2^(Fo^2^)+(0.0000P)^2^+0.0238P] where P=(Fo^2^+2Fc^2^)/3'
_refine_ls_weighting_scheme calc
_refine_ls_wR_factor_gt 0.0693
_refine_ls_wR_factor_ref 0.0726
_reflns_number_gt 2089
_reflns_number_total 2505
_reflns_threshold_expression >2sigma(I)
_cod_data_source_file c5ra10461k2.cif
_cod_data_source_block a
_cod_depositor_comments
;
The following automatic conversions were performed:

'_symmetry_cell_setting' value 'Monoclinic' changed to 'monoclinic'
according to
/usr/data/users/saulius/crontab/automatic-downloads/rss-feeds/RSC/lib/dictionaries/cif_core.dic
dictionary named 'cif_core.dic' version 2.4.2 from 2011-04-26.

Automatic conversion script
Id: cif_fix_values 3271 2015-04-21 07:52:19Z andrius 
;
_cod_original_sg_symbol_H-M 'P2(1)/m  '
_cod_database_code 7220893

loop_
_symmetry_equiv_pos_as_xyz
'x, y, z'
'-x, y+1/2, -z'

loop_
_atom_site_label
_atom_site_type_symbol
_atom_site_fract_x
_atom_site_fract_y
_atom_site_fract_z
_atom_site_U_iso_or_equiv
_atom_site_adp_type
_atom_site_occupancy
_atom_site_symmetry_multiplicity
_atom_site_calc_flag
_atom_site_refinement_flags
Br1 Br 0.54693(3) 0.90796(7) 0.11712(3) 0.09407(18) Uani 1 1 d .
N1 N 0.9869(3) 1.4710(3) 0.3090(2) 0.0625(7) Uani 1 1 d .
C1 C 0.8763(3) 1.3563(4) 0.2601(2) 0.0543(8) Uani 1 1 d .
C2 C 0.7413(3) 1.4212(6) 0.2318(3) 0.0698(8) Uani 1 1 d .
H2A H 0.7164 1.5540 0.2417 0.084 Uiso 1 1 calc R
C3 C 0.6455(3) 1.2865(6) 0.1888(3) 0.0697(9) Uani 1 1 d .
H3A H 0.5549 1.3275 0.1694 0.084 Uiso 1 1 calc R
C4 C 0.6839(3) 1.0914(5) 0.1747(3) 0.0624(8) Uani 1 1 d .
C5 C 0.8187(3) 1.0217(5) 0.2024(2) 0.0547(7) Uani 1 1 d .
H5A H 0.8425 0.8883 0.1929 0.066 Uiso 1 1 calc R
C6 C 0.9145(2) 1.1575(4) 0.2440(2) 0.0464(6) Uani 1 1 d .
C7 C 1.0670(2) 1.1404(4) 0.2796(2) 0.0438(6) Uani 1 1 d .
C8 C 1.1664(3) 1.0857(5) 0.1786(3) 0.0570(7) Uani 1 1 d .
H8A H 1.2629 1.1084 0.2060 0.068 Uiso 1 1 calc R
C9 C 1.1560(3) 0.8675(7) 0.1433(3) 0.0787(12) Uani 1 1 d .
H9A H 1.2187 0.8424 0.0810 0.118 Uiso 1 1 calc R
H9B H 1.0614 0.8381 0.1191 0.118 Uiso 1 1 calc R
H9C H 1.1814 0.7845 0.2076 0.118 Uiso 1 1 calc R
C10 C 1.1424(5) 1.2206(9) 0.0762(3) 0.1124(17) Uani 1 1 d .
H10A H 1.2086 1.1886 0.0175 0.169 Uiso 1 1 calc R
H10B H 1.1549 1.3568 0.0994 0.169 Uiso 1 1 calc R
H10C H 1.0486 1.2022 0.0467 0.169 Uiso 1 1 calc R
C11 C 1.0923(3) 1.3527(4) 0.3197(2) 0.0519(7) Uani 1 1 d .
C12 C 1.2269(3) 1.4025(7) 0.3788(3) 0.0612(7) Uani 1 1 d .
H12A H 1.2230 1.5379 0.4077 0.073 Uiso 1 1 calc R
H12B H 1.3029 1.3947 0.3243 0.073 Uiso 1 1 calc R
C13 C 1.2559(3) 1.2592(4) 0.4787(3) 0.0567(7) Uani 1 1 d .
H13A H 1.1865 1.2866 0.5381 0.068 Uiso 1 1 calc R
C14 C 1.2367(3) 1.0432(4) 0.4411(3) 0.0520(7) Uani 1 1 d .
H14A H 1.2481 0.9568 0.5074 0.062 Uiso 1 1 calc R
H14B H 1.3089 1.0092 0.3864 0.062 Uiso 1 1 calc R
C15 C 1.0917(3) 1.0072(4) 0.3856(2) 0.0466(6) Uani 1 1 d .
H15A H 1.0196 1.0339 0.4417 0.056 Uiso 1 1 calc R
H15B H 1.0839 0.8685 0.3630 0.056 Uiso 1 1 calc R
C16 C 1.4015(3) 1.2974(6) 0.5318(3) 0.0782(10) Uani 1 1 d .
H16A H 1.4165 1.2094 0.5959 0.117 Uiso 1 1 calc R
H16B H 1.4075 1.4330 0.5576 0.117 Uiso 1 1 calc R
H16C H 1.4720 1.2736 0.4752 0.117 Uiso 1 1 calc R

loop_
_atom_site_aniso_label
_atom_site_aniso_U_11
_atom_site_aniso_U_22
_atom_site_aniso_U_33
_atom_site_aniso_U_23
_atom_site_aniso_U_13
_atom_site_aniso_U_12
Br1 0.04338(16) 0.1225(3) 0.1155(3) -0.0292(3) -0.02561(16) 0.0082(2)
N1 0.0627(15) 0.0509(15) 0.0739(17) 0.0016(12) -0.0028(13) 0.0100(12)
C1 0.0507(15) 0.059(2) 0.0531(15) -0.0008(14) -0.0005(13) 0.0126(13)
C2 0.0608(16) 0.0686(19) 0.080(2) 0.003(2) -0.0012(15) 0.027(2)
C3 0.0444(16) 0.095(2) 0.070(2) -0.0053(19) -0.0111(15) 0.0263(18)
C4 0.0401(15) 0.088(2) 0.0586(18) -0.0174(17) -0.0049(13) 0.0097(15)
C5 0.0383(13) 0.0670(17) 0.0587(17) -0.0102(14) -0.0059(13) 0.0111(13)
C6 0.0372(14) 0.0547(15) 0.0471(15) -0.0003(13) -0.0032(12) 0.0088(12)
C7 0.0340(13) 0.0497(15) 0.0476(15) -0.0021(12) -0.0030(12) 0.0040(11)
C8 0.0414(15) 0.077(2) 0.0530(18) 0.0006(16) 0.0005(13) 0.0065(14)
C9 0.0536(16) 0.100(3) 0.083(2) -0.036(2) 0.0122(16) -0.0012(19)
C10 0.114(3) 0.151(4) 0.073(3) 0.044(3) 0.034(3) 0.041(3)
C11 0.0462(14) 0.0511(18) 0.0582(17) 0.0077(13) -0.0019(13) -0.0007(12)
C12 0.0523(14) 0.0487(14) 0.0825(19) 0.000(2) -0.0030(13) -0.0080(17)
C13 0.0413(14) 0.0644(19) 0.0641(18) -0.0049(16) -0.0054(14) -0.0023(14)
C14 0.0411(14) 0.0570(17) 0.0576(17) 0.0072(14) -0.0075(13) -0.0002(13)
C15 0.0408(13) 0.0465(13) 0.0523(16) 0.0004(12) -0.0010(12) 0.0014(11)
C16 0.0577(19) 0.081(2) 0.095(3) -0.007(2) -0.0208(18) -0.0120(16)

loop_
_atom_type_symbol
_atom_type_description
_atom_type_scat_dispersion_real
_atom_type_scat_dispersion_imag
_atom_type_scat_source
C C 0.0033 0.0016 'International Tables Vol C Tables 4.2.6.8 and 6.1.1.4'
H H 0.0000 0.0000 'International Tables Vol C Tables 4.2.6.8 and 6.1.1.4'
N N 0.0061 0.0033 'International Tables Vol C Tables 4.2.6.8 and 6.1.1.4'
Br Br -0.2901 2.4595 'International Tables Vol C Tables 4.2.6.8 and 6.1.1.4'

loop_
_geom_angle_atom_site_label_1
_geom_angle_atom_site_label_2
_geom_angle_atom_site_label_3
_geom_angle
C11 N1 C1 106.2(2)
C2 C1 C6 120.6(3)
C2 C1 N1 127.1(3)
C6 C1 N1 112.3(2)
C3 C2 C1 119.0(3)
C3 C2 H2A 120.5
C1 C2 H2A 120.5
C4 C3 C2 119.7(3)
C4 C3 H3A 120.1
C2 C3 H3A 120.1
C3 C4 C5 122.5(3)
C3 C4 Br1 118.5(2)
C5 C4 Br1 119.0(3)
C6 C5 C4 117.5(3)
C6 C5 H5A 121.3
C4 C5 H5A 121.3
C5 C6 C1 120.6(2)
C5 C6 C7 132.7(2)
C1 C6 C7 106.7(2)
C6 C7 C11 99.2(2)
C6 C7 C15 113.5(2)
C11 C7 C15 106.1(2)
C6 C7 C8 113.7(2)
C11 C7 C8 110.9(2)
C15 C7 C8 112.3(2)
C10 C8 C9 110.8(3)
C10 C8 C7 111.4(3)
C9 C8 C7 113.0(3)
C10 C8 H8A 107.1
C9 C8 H8A 107.1
C7 C8 H8A 107.1
C8 C9 H9A 109.5
C8 C9 H9B 109.5
H9A C9 H9B 109.5
C8 C9 H9C 109.5
H9A C9 H9C 109.5
H9B C9 H9C 109.5
C8 C10 H10A 109.5
C8 C10 H10B 109.5
H10A C10 H10B 109.5
C8 C10 H10C 109.5
H10A C10 H10C 109.5
H10B C10 H10C 109.5
N1 C11 C12 125.1(3)
N1 C11 C7 115.5(2)
C12 C11 C7 119.1(3)
C11 C12 C13 110.8(3)
C11 C12 H12A 109.5
C13 C12 H12A 109.5
C11 C12 H12B 109.5
C13 C12 H12B 109.5
H12A C12 H12B 108.1
C14 C13 C12 111.1(3)
C14 C13 C16 112.3(3)
C12 C13 C16 110.7(3)
C14 C13 H13A 107.5
C12 C13 H13A 107.5
C16 C13 H13A 107.5
C13 C14 C15 112.0(2)
C13 C14 H14A 109.2
C15 C14 H14A 109.2
C13 C14 H14B 109.2
C15 C14 H14B 109.2
H14A C14 H14B 107.9
C14 C15 C7 111.7(2)
C14 C15 H15A 109.3
C7 C15 H15A 109.3
C14 C15 H15B 109.3
C7 C15 H15B 109.3
H15A C15 H15B 107.9
C13 C16 H16A 109.5
C13 C16 H16B 109.5
H16A C16 H16B 109.5
C13 C16 H16C 109.5
H16A C16 H16C 109.5
H16B C16 H16C 109.5

loop_
_geom_bond_atom_site_label_1
_geom_bond_atom_site_label_2
_geom_bond_distance
Br1 C4 1.907(3)
N1 C11 1.284(3)
N1 C1 1.416(4)
C1 C2 1.391(4)
C1 C6 1.397(4)
C2 C3 1.373(5)
C2 H2A 0.9300
C3 C4 1.370(5)
C3 H3A 0.9300
C4 C5 1.398(4)
C5 C6 1.372(4)
C5 H5A 0.9300
C6 C7 1.508(3)
C7 C11 1.518(4)
C7 C15 1.538(4)
C7 C8 1.562(4)
C8 C10 1.509(5)
C8 C9 1.524(6)
C8 H8A 0.9800
C9 H9A 0.9600
C9 H9B 0.9600
C9 H9C 0.9600
C10 H10A 0.9600
C10 H10B 0.9600
C10 H10C 0.9600
C11 C12 1.483(4)
C12 C13 1.530(5)
C12 H12A 0.9700
C12 H12B 0.9700
C13 C14 1.524(4)
C13 C16 1.530(4)
C13 H13A 0.9800
C14 C15 1.534(3)
C14 H14A 0.9700
C14 H14B 0.9700
C15 H15A 0.9700
C15 H15B 0.9700
C16 H16A 0.9600
C16 H16B 0.9600
C16 H16C 0.9600

loop_
_geom_torsion_atom_site_label_1
_geom_torsion_atom_site_label_2
_geom_torsion_atom_site_label_3
_geom_torsion_atom_site_label_4
_geom_torsion
C11 N1 C1 C2 -179.4(3)
C11 N1 C1 C6 2.1(3)
C6 C1 C2 C3 0.8(4)
N1 C1 C2 C3 -177.6(3)
C1 C2 C3 C4 0.0(5)
C2 C3 C4 C5 0.0(5)
C2 C3 C4 Br1 179.0(2)
C3 C4 C5 C6 -0.7(5)
Br1 C4 C5 C6 -179.8(2)
C4 C5 C6 C1 1.5(4)
C4 C5 C6 C7 -178.3(3)
C2 C1 C6 C5 -1.5(4)
N1 C1 C6 C5 177.0(2)
C2 C1 C6 C7 178.3(3)
N1 C1 C6 C7 -3.2(3)
C5 C6 C7 C11 -177.5(3)
C1 C6 C7 C11 2.7(3)
C5 C6 C7 C15 -65.3(4)
C1 C6 C7 C15 114.9(3)
C5 C6 C7 C8 64.7(4)
C1 C6 C7 C8 -115.1(3)
C6 C7 C8 C10 50.5(4)
C11 C7 C8 C10 -60.4(4)
C15 C7 C8 C10 -178.9(3)
C6 C7 C8 C9 -75.1(3)
C11 C7 C8 C9 174.0(3)
C15 C7 C8 C9 55.5(4)
C1 N1 C11 C12 -173.1(2)
C1 N1 C11 C7 -0.1(3)
C6 C7 C11 N1 -1.7(3)
C15 C7 C11 N1 -119.5(3)
C8 C7 C11 N1 118.3(3)
C6 C7 C11 C12 171.7(2)
C15 C7 C11 C12 53.9(3)
C8 C7 C11 C12 -68.4(3)
N1 C11 C12 C13 120.7(3)
C7 C11 C12 C13 -52.0(4)
C11 C12 C13 C14 48.8(3)
C11 C12 C13 C16 174.3(3)
C12 C13 C14 C15 -54.2(3)
C16 C13 C14 C15 -178.8(3)
C13 C14 C15 C7 58.9(3)
C6 C7 C15 C14 -162.5(2)
C11 C7 C15 C14 -54.5(3)
C8 C7 C15 C14 66.8(3)
